data_7119236
loop_
_publ_author_name
'Raszeja, Lukasz J.'
'Siegmund, Daniel'
'Cordes, Anna L.'
'G\"uldenhaupt, J\"orn'
'Gerwert, Klaus'
'Hahn, Stephan'
'Metzler-Nolte, Nils'

_publ_section_title
;
 Asymmetric rhenium tricarbonyl complexes show superior luminescence
 properties in live cell imaging.
;
_journal_issue 5
_journal_name_full 'Chemical communications (Cambridge, England)'
_journal_page_first 905
_journal_page_last 908
_journal_paper_doi 10.1039/c6cc07553c
_journal_volume 53
_journal_year 2017
_chemical_formula_sum 'C41 H32 Br N3 O6 Re'
_chemical_formula_weight 928.81
_chemical_name_systematic
; 
 ? 
;
_space_group_IT_number 15
_symmetry_cell_setting monoclinic
_symmetry_space_group_name_Hall '-C 2yc'
_symmetry_space_group_name_H-M 'C 1 2/c 1'
_atom_sites_solution_hydrogens geom
_atom_sites_solution_primary direct
_atom_sites_solution_secondary difmap
_audit_creation_method SHELXL-97
_audit_update_record
;
2016-09-16 deposited with the CCDC.
2016-12-14 downloaded from the CCDC.
;
_cell_angle_alpha 90.00
_cell_angle_beta 100.33(3)
_cell_angle_gamma 90.00
_cell_formula_units_Z 8
_cell_length_a 19.79(4)
_cell_length_b 14.87(3)
_cell_length_c 25.04(4)
_cell_measurement_reflns_used 29476
_cell_measurement_temperature 446(2)
_cell_measurement_theta_max 25.00
_cell_measurement_theta_min 3.17
_cell_volume 7249(2)
_computing_structure_refinement 'SHELXL-97 (Sheldrick, 1997)'
_computing_structure_solution 'SHELXS-97 (Sheldrick, 1990)'
_diffrn_ambient_temperature 446(2)
_diffrn_measured_fraction_theta_full 0.996
_diffrn_measured_fraction_theta_max 0.996
_diffrn_measurement_device_type 'Rigaku XtaLAB mini'
_diffrn_radiation_monochromator graphite
_diffrn_radiation_source 'fine-focus sealed tube'
_diffrn_radiation_type MoK\a
_diffrn_radiation_wavelength 0.71073
_diffrn_reflns_av_R_equivalents 0.1071
_diffrn_reflns_av_sigmaI/netI 0.0616
_diffrn_reflns_limit_h_max 23
_diffrn_reflns_limit_h_min -23
_diffrn_reflns_limit_k_max 17
_diffrn_reflns_limit_k_min -17
_diffrn_reflns_limit_l_max 29
_diffrn_reflns_limit_l_min -29
_diffrn_reflns_number 29476
_diffrn_reflns_theta_full 25.00
_diffrn_reflns_theta_max 25.00
_diffrn_reflns_theta_min 3.17
_exptl_absorpt_coefficient_mu 4.506
_exptl_absorpt_correction_T_max 0.8061
_exptl_absorpt_correction_T_min 0.6614
_exptl_absorpt_correction_type empirical
_exptl_crystal_colour colorless
_exptl_crystal_density_diffrn 1.701
_exptl_crystal_density_method 'not measured'
_exptl_crystal_description needle
_exptl_crystal_F_000 3656
_exptl_crystal_size_max 0.10
_exptl_crystal_size_mid 0.10
_exptl_crystal_size_min 0.05
_refine_diff_density_max 0.734
_refine_diff_density_min -1.068
_refine_diff_density_rms 0.095
_refine_ls_extinction_method none
_refine_ls_goodness_of_fit_ref 1.125
_refine_ls_hydrogen_treatment constr
_refine_ls_matrix_type full
_refine_ls_number_parameters 470
_refine_ls_number_reflns 6366
_refine_ls_number_restraints 0
_refine_ls_restrained_S_all 1.125
_refine_ls_R_factor_all 0.0476
_refine_ls_R_factor_gt 0.0403
_refine_ls_shift/su_max 0.002
_refine_ls_shift/su_mean 0.000
_refine_ls_structure_factor_coef Fsqd
_refine_ls_weighting_details 'calc w=1/[\s^2^(Fo^2^)+(0.0166P)^2^+20.2855P] where P=(Fo^2^+2Fc^2^)/3'
_refine_ls_weighting_scheme calc
_refine_ls_wR_factor_gt 0.0898
_refine_ls_wR_factor_ref 0.0939
_reflns_number_gt 5633
_reflns_number_total 6366
_reflns_threshold_expression >2sigma(I)
_cod_data_source_file c6cc07553c2.cif
_cod_data_source_block shelx
_cod_depositor_comments 'Adding full bibliography for 7119236--7119238.cif.'
_cod_original_cell_volume 7252(24)
_cod_original_sg_symbol_H-M c2/c
_cod_database_code 7119236

loop_
_symmetry_equiv_pos_as_xyz
'x, y, z'
'-x, y, -z+1/2'
'x+1/2, y+1/2, z'
'-x+1/2, y+1/2, -z+1/2'
'-x, -y, -z'
'x, -y, z-1/2'
'-x+1/2, -y+1/2, -z'
'x+1/2, -y+1/2, z-1/2'

loop_
_atom_site_label
_atom_site_type_symbol
_atom_site_fract_x
_atom_site_fract_y
_atom_site_fract_z
_atom_site_U_iso_or_equiv
_atom_site_adp_type
_atom_site_occupancy
_atom_site_symmetry_multiplicity
_atom_site_calc_flag
_atom_site_refinement_flags
Re1 Re 0.860702(10) 0.047097(15) 1.163506(9) 0.04133(9) Uani 1 1 d .
Br1 Br 0.74318(5) 0.73978(5) 0.83414(3) 0.0803(3) Uani 1 1 d .
N1 N 0.8035(2) 0.1666(3) 1.12390(18) 0.0403(10) Uani 1 1 d .
O3 O 0.9215(3) 0.1548(3) 1.2654(2) 0.0858(16) Uani 1 1 d .
C3 C 0.8989(3) 0.1154(4) 1.2271(3) 0.0566(16) Uani 1 1 d .
C2 C 0.8994(3) -0.0585(5) 1.2006(3) 0.0627(17) Uani 1 1 d .
N3 N 0.7564(2) 0.0417(3) 1.18535(18) 0.0380(10) Uani 1 1 d .
O2 O 0.9258(3) -0.1202(4) 1.2241(3) 0.0971(19) Uani 1 1 d .
N2 N 0.8022(2) -0.0327(3) 1.09550(19) 0.0414(11) Uani 1 1 d .
O1 O 1.0010(2) 0.0740(4) 1.1295(2) 0.0860(16) Uani 1 1 d .
C1 C 0.9471(3) 0.0644(4) 1.1412(3) 0.0604(16) Uani 1 1 d .
O4 O 0.4953(3) -0.0324(3) 1.3644(3) 0.0866(18) Uani 1 1 d .
C29 C 0.8298(3) -0.0782(4) 1.0540(3) 0.0494(14) Uani 1 1 d .
O5 O 0.5120(2) -0.1734(3) 1.34052(19) 0.0616(12) Uani 1 1 d .
C28 C 0.9014(4) -0.0886(5) 1.0609(4) 0.083(2) Uani 1 1 d .
H28A H 0.9292 -0.0688 1.0927 0.099 Uiso 1 1 calc R
O6 O 0.9437(3) 0.3585(5) 0.8554(4) 0.126(3) Uani 1 1 d .
C27 C 0.9303(5) -0.1282(6) 1.0207(5) 0.100(3) Uani 1 1 d .
H27A H 0.9778 -0.1340 1.0253 0.119 Uiso 1 1 calc R
C26 C 0.8897(6) -0.1596(6) 0.9734(4) 0.097(3) Uani 1 1 d .
H26A H 0.9098 -0.1843 0.9459 0.117 Uiso 1 1 calc R
C25 C 0.8195(5) -0.1539(5) 0.9675(3) 0.079(2) Uani 1 1 d .
H25A H 0.7921 -0.1766 0.9364 0.094 Uiso 1 1 calc R
C24 C 0.7884(3) -0.1137(3) 1.0084(2) 0.0516(15) Uani 1 1 d .
C23 C 0.7140(4) -0.1074(4) 1.0028(2) 0.0524(15) Uani 1 1 d .
C22 C 0.6677(4) -0.1393(4) 0.9575(3) 0.0699(19) Uani 1 1 d .
H22A H 0.6844 -0.1656 0.9287 0.084 Uiso 1 1 calc R
C21 C 0.5985(5) -0.1318(5) 0.9554(3) 0.081(2) Uani 1 1 d .
H21A H 0.5685 -0.1526 0.9251 0.097 Uiso 1 1 calc R
C20 C 0.5722(4) -0.0931(5) 0.9982(3) 0.072(2) Uani 1 1 d .
H20A H 0.5250 -0.0884 0.9961 0.086 Uiso 1 1 calc R
C19 C 0.6159(3) -0.0620(4) 1.0434(3) 0.0516(14) Uani 1 1 d .
H19A H 0.5981 -0.0364 1.0718 0.062 Uiso 1 1 calc R
C18 C 0.6878(3) -0.0689(3) 1.0468(2) 0.0439(13) Uani 1 1 d .
C30 C 0.7349(3) -0.0339(3) 1.0925(2) 0.0375(11) Uani 1 1 d .
C31 C 0.7056(3) 0.0030(4) 1.1398(2) 0.0437(12) Uani 1 1 d .
H31A H 0.6725 0.0493 1.1262 0.052 Uiso 1 1 calc R
H31B H 0.6810 -0.0450 1.1542 0.052 Uiso 1 1 calc R
C4 C 0.8219(3) 0.2169(4) 1.0810(2) 0.0444(13) Uani 1 1 d .
C6 C 0.8849(3) 0.2283(5) 1.0070(3) 0.0682(19) Uani 1 1 d .
H6A H 0.9127 0.2019 0.9851 0.082 Uiso 1 1 calc R
C7 C 0.8643(4) 0.3170(5) 0.9985(3) 0.072(2) Uani 1 1 d .
H7A H 0.8799 0.3513 0.9721 0.087 Uiso 1 1 calc R
C8 C 0.8210(4) 0.3530(4) 1.0290(3) 0.0660(18) Uani 1 1 d .
H8A H 0.8071 0.4124 1.0227 0.079 Uiso 1 1 calc R
C9 C 0.7965(3) 0.3045(4) 1.0697(2) 0.0477(13) Uani 1 1 d .
C10 C 0.7453(3) 0.3384(4) 1.0994(2) 0.0512(14) Uani 1 1 d .
C11 C 0.7145(4) 0.4243(4) 1.0901(3) 0.0696(19) Uani 1 1 d .
H11A H 0.7297 0.4636 1.0660 0.084 Uiso 1 1 calc R
C12 C 0.6625(4) 0.4503(4) 1.1162(3) 0.073(2) Uani 1 1 d .
H12A H 0.6420 0.5062 1.1087 0.087 Uiso 1 1 calc R
C13 C 0.6401(4) 0.3938(4) 1.1539(3) 0.0688(19) Uani 1 1 d .
H13A H 0.6042 0.4117 1.1710 0.083 Uiso 1 1 calc R
C14 C 0.6710(3) 0.3118(4) 1.1660(3) 0.0539(15) Uani 1 1 d .
H14A H 0.6574 0.2754 1.1923 0.065 Uiso 1 1 calc R
C15 C 0.7226(3) 0.2831(3) 1.1388(2) 0.0421(12) Uani 1 1 d .
C16 C 0.7556(3) 0.1962(3) 1.1500(2) 0.0396(12) Uani 1 1 d .
C17 C 0.7371(3) 0.1368(3) 1.1942(2) 0.0421(12) Uani 1 1 d .
H17A H 0.7612 0.1573 1.2293 0.051 Uiso 1 1 calc R
H17B H 0.6882 0.1406 1.1941 0.051 Uiso 1 1 calc R
C32 C 0.7589(3) -0.0117(4) 1.2371(2) 0.0476(13) Uani 1 1 d .
H32A H 0.7921 0.0171 1.2651 0.057 Uiso 1 1 calc R
H32B H 0.7769 -0.0708 1.2312 0.057 Uiso 1 1 calc R
C33 C 0.6932(3) -0.0251(3) 1.2598(2) 0.0434(13) Uani 1 1 d .
C34 C 0.6691(4) 0.0377(4) 1.2926(3) 0.0597(17) Uani 1 1 d .
H34A H 0.6897 0.0940 1.2977 0.072 Uiso 1 1 calc R
C35 C 0.6143(4) 0.0171(4) 1.3179(3) 0.0626(18) Uani 1 1 d .
H35A H 0.5988 0.0599 1.3399 0.075 Uiso 1 1 calc R
C36 C 0.5825(3) -0.0652(4) 1.3112(2) 0.0458(13) Uani 1 1 d .
C37 C 0.6049(3) -0.1274(4) 1.2773(2) 0.0537(15) Uani 1 1 d .
H37A H 0.5828 -0.1827 1.2713 0.064 Uiso 1 1 calc R
C38 C 0.6604(3) -0.1078(4) 1.2522(2) 0.0525(15) Uani 1 1 d .
H38A H 0.6758 -0.1506 1.2301 0.063 Uiso 1 1 calc R
C39 C 0.5260(3) -0.0854(4) 1.3416(3) 0.0559(15) Uani 1 1 d .
C40 C 0.4589(4) -0.2031(5) 1.3699(3) 0.074(2) Uani 1 1 d .
H40B H 0.4534 -0.2670 1.3662 0.111 Uiso 1 1 calc R
H40C H 0.4163 -0.1740 1.3552 0.111 Uiso 1 1 calc R
H40D H 0.4720 -0.1878 1.4075 0.111 Uiso 1 1 calc R
C41 C 0.9790(8) 0.2999(11) 0.8212(8) 0.230(10) Uani 1 1 d .
H41A H 1.0269 0.2960 0.8367 0.345 Uiso 1 1 calc R
H41B H 0.9739 0.3247 0.7853 0.345 Uiso 1 1 calc R
H41C H 0.9590 0.2409 0.8193 0.345 Uiso 1 1 calc R
C5 C 0.8642(3) 0.1788(4) 1.0480(2) 0.0532(15) Uani 1 1 d .
H5A H 0.8785 0.1195 1.0537 0.064 Uiso 1 1 calc R

loop_
_atom_site_aniso_label
_atom_site_aniso_U_11
_atom_site_aniso_U_22
_atom_site_aniso_U_33
_atom_site_aniso_U_23
_atom_site_aniso_U_13
_atom_site_aniso_U_12
Re1 0.03644(13) 0.04258(14) 0.04477(14) 0.00312(9) 0.00670(10) 0.00341(9)
Br1 0.1354(7) 0.0498(4) 0.0602(4) 0.0006(3) 0.0298(5) 0.0280(4)
N1 0.041(2) 0.034(2) 0.044(3) 0.0021(19) 0.003(2) -0.0040(19)
O3 0.093(4) 0.078(3) 0.073(4) -0.018(3) -0.020(3) -0.003(3)
C3 0.050(3) 0.050(3) 0.067(4) 0.005(3) 0.003(3) 0.002(3)
C2 0.048(4) 0.065(4) 0.077(5) 0.008(4) 0.016(3) 0.007(3)
N3 0.043(2) 0.035(2) 0.038(2) 0.0020(18) 0.012(2) 0.0039(18)
O2 0.082(4) 0.084(4) 0.123(5) 0.045(4) 0.011(3) 0.036(3)
N2 0.046(3) 0.033(2) 0.048(3) -0.0019(18) 0.016(2) 0.0065(19)
O1 0.043(3) 0.104(4) 0.116(5) -0.010(3) 0.028(3) -0.011(3)
C1 0.047(4) 0.064(4) 0.068(4) -0.003(3) 0.004(3) -0.003(3)
O4 0.111(4) 0.051(3) 0.120(5) -0.010(3) 0.083(4) -0.005(3)
C29 0.057(4) 0.041(3) 0.057(4) -0.002(3) 0.030(3) 0.006(3)
O5 0.078(3) 0.044(2) 0.074(3) -0.001(2) 0.043(3) -0.007(2)
C28 0.077(5) 0.077(5) 0.104(6) -0.021(4) 0.042(5) 0.010(4)
O6 0.087(4) 0.102(5) 0.185(8) -0.011(5) 0.017(5) -0.018(4)
C27 0.086(6) 0.088(6) 0.140(9) -0.022(6) 0.061(6) 0.018(5)
C26 0.133(8) 0.078(5) 0.101(7) -0.017(5) 0.076(7) 0.017(5)
C25 0.130(7) 0.056(4) 0.061(4) -0.005(3) 0.048(5) 0.009(4)
C24 0.079(4) 0.031(3) 0.050(3) 0.000(2) 0.026(3) 0.006(3)
C23 0.085(5) 0.035(3) 0.040(3) 0.004(2) 0.018(3) -0.004(3)
C22 0.110(6) 0.061(4) 0.038(3) -0.007(3) 0.011(4) -0.004(4)
C21 0.106(6) 0.083(5) 0.046(4) -0.010(4) -0.011(4) -0.023(5)
C20 0.068(4) 0.082(5) 0.059(4) 0.008(4) -0.006(4) -0.024(4)
C19 0.058(4) 0.050(3) 0.046(3) 0.006(3) 0.008(3) -0.005(3)
C18 0.061(4) 0.036(3) 0.035(3) 0.005(2) 0.010(3) -0.008(3)
C30 0.049(3) 0.028(2) 0.037(3) 0.003(2) 0.010(2) 0.002(2)
C31 0.044(3) 0.046(3) 0.040(3) -0.007(2) 0.007(2) -0.002(3)
C4 0.045(3) 0.047(3) 0.040(3) 0.009(2) 0.006(2) -0.004(3)
C6 0.052(4) 0.098(5) 0.058(4) 0.013(4) 0.019(3) -0.001(4)
C7 0.069(4) 0.085(5) 0.066(5) 0.030(4) 0.022(4) -0.003(4)
C8 0.081(5) 0.054(4) 0.065(4) 0.021(3) 0.019(4) -0.003(4)
C9 0.054(3) 0.047(3) 0.042(3) 0.006(3) 0.005(3) 0.001(3)
C10 0.066(4) 0.037(3) 0.047(3) 0.005(2) -0.001(3) 0.006(3)
C11 0.098(5) 0.048(4) 0.061(4) 0.016(3) 0.009(4) 0.012(4)
C12 0.107(6) 0.048(4) 0.061(4) 0.002(3) 0.007(4) 0.025(4)
C13 0.079(5) 0.057(4) 0.070(5) -0.006(3) 0.011(4) 0.024(4)
C14 0.064(4) 0.048(3) 0.051(4) -0.004(3) 0.014(3) 0.005(3)
C15 0.046(3) 0.030(3) 0.047(3) 0.000(2) 0.000(3) 0.000(2)
C16 0.040(3) 0.038(3) 0.040(3) -0.004(2) 0.004(2) -0.003(2)
C17 0.045(3) 0.038(3) 0.044(3) -0.005(2) 0.011(2) 0.003(2)
C32 0.056(3) 0.046(3) 0.042(3) 0.011(3) 0.013(3) 0.009(3)
C33 0.054(3) 0.038(3) 0.039(3) 0.005(2) 0.013(3) -0.001(2)
C34 0.077(4) 0.043(3) 0.066(4) -0.013(3) 0.034(4) -0.016(3)
C35 0.080(5) 0.045(3) 0.073(4) -0.019(3) 0.042(4) -0.010(3)
C36 0.059(3) 0.039(3) 0.044(3) -0.001(2) 0.022(3) -0.002(3)
C37 0.073(4) 0.037(3) 0.057(4) -0.005(3) 0.029(3) -0.008(3)
C38 0.065(4) 0.041(3) 0.057(4) -0.003(3) 0.028(3) 0.001(3)
C39 0.065(4) 0.041(3) 0.068(4) 0.000(3) 0.029(3) -0.004(3)
C40 0.092(5) 0.061(4) 0.085(5) -0.006(4) 0.056(5) -0.016(4)
C41 0.170(14) 0.244(18) 0.29(2) -0.134(18) 0.074(15) -0.111(14)
C5 0.053(3) 0.060(4) 0.048(3) 0.005(3) 0.014(3) 0.000(3)

loop_
_atom_type_symbol
_atom_type_description
_atom_type_scat_dispersion_real
_atom_type_scat_dispersion_imag
_atom_type_scat_source
C C 0.0033 0.0016 'International Tables Vol C Tables 4.2.6.8 and 6.1.1.4'
H H 0.0000 0.0000 'International Tables Vol C Tables 4.2.6.8 and 6.1.1.4'
N N 0.0061 0.0033 'International Tables Vol C Tables 4.2.6.8 and 6.1.1.4'
O O 0.0106 0.0060 'International Tables Vol C Tables 4.2.6.8 and 6.1.1.4'
Re Re -1.0185 7.2310 'International Tables Vol C Tables 4.2.6.8 and 6.1.1.4'
Br Br -0.2901 2.4595 'International Tables Vol C Tables 4.2.6.8 and 6.1.1.4'

loop_
_geom_angle_atom_site_label_1
_geom_angle_atom_site_label_2
_geom_angle_atom_site_label_3
_geom_angle
C1 Re1 C2 87.2(3)
C1 Re1 C3 86.0(3)
C2 Re1 C3 88.1(3)
C1 Re1 N2 102.7(3)
C2 Re1 N2 92.4(3)
C3 Re1 N2 171.3(2)
C1 Re1 N3 173.6(2)
C2 Re1 N3 99.2(2)
C3 Re1 N3 93.4(2)
N2 Re1 N3 77.92(19)
C1 Re1 N1 99.9(3)
C2 Re1 N1 173.0(2)
C3 Re1 N1 92.3(2)
N2 Re1 N1 86.09(19)
N3 Re1 N1 73.79(17)
C16 N1 C4 120.4(4)
C16 N1 Re1 113.4(4)
C4 N1 Re1 125.5(4)
O3 C3 Re1 178.9(6)
O2 C2 Re1 176.7(7)
C17 N3 C31 109.0(4)
C17 N3 C32 109.9(4)
C31 N3 C32 111.5(4)
C17 N3 Re1 105.9(3)
C31 N3 Re1 110.6(3)
C32 N3 Re1 109.8(3)
C30 N2 C29 117.8(5)
C30 N2 Re1 115.6(3)
C29 N2 Re1 126.6(4)
O1 C1 Re1 177.6(7)
C24 C29 C28 119.7(6)
C24 C29 N2 122.2(5)
C28 C29 N2 118.1(6)
C39 O5 C40 117.0(5)
C27 C28 C29 119.9(8)
C28 C27 C26 121.0(8)
C25 C26 C27 119.3(7)
C26 C25 C24 120.8(8)
C29 C24 C25 119.1(7)
C29 C24 C23 119.5(5)
C25 C24 C23 121.4(7)
C22 C23 C18 119.1(6)
C22 C23 C24 123.8(6)
C18 C23 C24 117.1(6)
C21 C22 C23 120.4(6)
C22 C21 C20 120.9(7)
C19 C20 C21 120.3(7)
C20 C19 C18 120.1(6)
C19 C18 C23 119.1(6)
C19 C18 C30 121.5(5)
C23 C18 C30 119.3(6)
N2 C30 C18 123.6(5)
N2 C30 C31 118.4(5)
C18 C30 C31 118.0(5)
N3 C31 C30 116.0(5)
C5 C4 C9 119.1(5)
C5 C4 N1 119.9(5)
C9 C4 N1 121.0(5)
C5 C6 C7 120.2(7)
C8 C7 C6 119.2(6)
C7 C8 C9 122.7(6)
C8 C9 C4 117.7(6)
C8 C9 C10 123.9(5)
C4 C9 C10 118.4(5)
C11 C10 C15 117.3(6)
C11 C10 C9 123.3(6)
C15 C10 C9 119.4(5)
C12 C11 C10 120.9(7)
C11 C12 C13 120.7(6)
C14 C13 C12 120.0(7)
C13 C14 C15 120.1(6)
C14 C15 C10 120.9(5)
C14 C15 C16 121.5(5)
C10 C15 C16 117.6(5)
N1 C16 C15 122.7(5)
N1 C16 C17 117.2(4)
C15 C16 C17 120.1(5)
N3 C17 C16 110.1(4)
N3 C32 C33 119.2(5)
C34 C33 C38 118.4(5)
C34 C33 C32 122.8(5)
C38 C33 C32 118.4(5)
C35 C34 C33 120.2(5)
C36 C35 C34 121.4(5)
C35 C36 C37 118.8(5)
C35 C36 C39 119.1(5)
C37 C36 C39 122.1(5)
C36 C37 C38 120.2(5)
C33 C38 C37 120.9(5)
O4 C39 O5 122.0(6)
O4 C39 C36 126.9(5)
O5 C39 C36 111.0(5)
C6 C5 C4 120.8(6)

loop_
_geom_bond_atom_site_label_1
_geom_bond_atom_site_label_2
_geom_bond_distance
Re1 C1 1.909(8)
Re1 C2 1.913(7)
Re1 C3 1.925(7)
Re1 N2 2.223(5)
Re1 N3 2.231(6)
Re1 N1 2.240(5)
N1 C16 1.319(7)
N1 C4 1.408(7)
O3 C3 1.144(8)
C2 O2 1.162(8)
N3 C17 1.492(7)
N3 C31 1.494(7)
N3 C32 1.514(7)
N2 C30 1.320(7)
N2 C29 1.429(7)
O1 C1 1.165(8)
O4 C39 1.200(7)
C29 C24 1.385(9)
C29 C28 1.404(10)
O5 C39 1.338(7)
O5 C40 1.454(7)
C28 C27 1.378(10)
O6 C41 1.482(16)
C27 C26 1.389(13)
C26 C25 1.372(13)
C25 C24 1.418(8)
C24 C23 1.457(10)
C23 C22 1.408(9)
C23 C18 1.418(8)
C22 C21 1.366(11)
C21 C20 1.396(11)
C20 C19 1.375(9)
C19 C18 1.415(9)
C18 C30 1.439(8)
C30 C31 1.510(7)
C4 C5 1.398(8)
C4 C9 1.407(8)
C6 C5 1.384(9)
C6 C7 1.386(10)
C7 C8 1.356(10)
C8 C9 1.405(8)
C9 C10 1.452(8)
C10 C11 1.416(8)
C10 C15 1.416(8)
C11 C12 1.369(10)
C12 C13 1.395(10)
C13 C14 1.373(9)
C14 C15 1.394(8)
C15 C16 1.452(7)
C16 C17 1.513(7)
C32 C33 1.523(8)
C33 C34 1.385(8)
C33 C38 1.386(8)
C34 C35 1.385(9)
C35 C36 1.373(8)
C36 C37 1.380(7)
C36 C39 1.491(8)
C37 C38 1.392(8)
